data_1511661
loop_
_publ_author_name
'Kuz'ma, Yu.B.'
'Dub, O.M.'
'Chaban, N.F.'

_publ_section_title
;
 New compounds with Y Cr B4-type structure
;
_journal_name_full 'Izvestiya Akademii Nauk SSSR, Neorganicheskie Materialy'
_journal_page_first 1718
_journal_page_last 1720
_journal_volume 21
_journal_year 1985
_chemical_formula_sum 'B4 Co Yb'
_chemical_name_systematic 'Co Yb B4'
_space_group_IT_number 55
_symmetry_space_group_name_Hall '-P 2 2ab'
_symmetry_space_group_name_H-M 'P b a m'
_cell_angle_alpha 90
_cell_angle_beta 90
_cell_angle_gamma 90
_cell_formula_units_Z 4
_cell_length_a 4.842
_cell_length_b 11.3
_cell_length_c 3.361
_cell_volume 183.896
_citation_journal_id_ASTM IVNMAW
_cod_data_source_file boron4-x_32.cif
_cod_data_source_block B4Co1Yb1
_cod_original_cell_volume 183.8958
_cod_original_formula_sum 'B4 Co1 Yb1'
_cod_database_code 1511661

loop_
_symmetry_equiv_pos_as_xyz
x,y,z
-x,-y,z
x+1/2,-y+1/2,-z
-x+1/2,y+1/2,-z
-x,-y,-z
x,y,-z
-x-1/2,y-1/2,z
x-1/2,-y-1/2,z

loop_
_atom_site_label
_atom_site_type_symbol
_atom_site_fract_x
_atom_site_fract_y
_atom_site_fract_z
_atom_site_occupancy
_atom_site_U_iso_or_equiv
Yb1 Yb 0.122 0.156 0 1 0.0
B1 B 0.28 0.315 0.5 1 0.0
B4 B 0.485 0.18 0.5 1 0.0
Co1 Co 0.103 0.405 0 1 0.0
B3 B 0.385 0.05 0.5 1 0.0
B2 B 0.34 0.05 0.5 1 0.0
